data_7044548
loop_
_publ_author_name
'Siegmund, Daniel'
'Lorenz, Nicole'
'Gothe, Yvonne'
'Spies, Christian'
'Geissler, Bastian'
'Prochnow, Pascal'
'Nuernberger, Patrick'
'Bandow, Julia E.'
'Metzler-Nolte, Nils'

_publ_section_title
;
 Benzannulated Re(i)--NHC complexes: synthesis, photophysical properties
 and antimicrobial activity
;
_journal_name_full 'Dalton Trans.'
_journal_paper_doi 10.1039/C7DT02874A
_journal_year 2017
_chemical_formula_sum 'C30 H26 Br N4 O3 Re'
_chemical_formula_weight 756.66
_space_group_crystal_system monoclinic
_space_group_IT_number 14
_space_group_name_Hall '-P 2yn'
_space_group_name_H-M_alt 'P 1 21/n 1'
_symmetry_space_group_name_Hall '-P 2yn'
_symmetry_space_group_name_H-M 'P 1 21/n 1'
_atom_sites_solution_hydrogens geom
_audit_creation_method SHELXL-2017/1
_audit_update_record
;
2017-10-05 deposited with the CCDC.
2017-10-12 downloaded from the CCDC.
;
_cell_angle_alpha 90
_cell_angle_beta 101.435(4)
_cell_angle_gamma 90
_cell_formula_units_Z 4
_cell_length_a 11.1298(5)
_cell_length_b 20.0627(9)
_cell_length_c 14.1870(6)
_cell_measurement_reflns_used 11764
_cell_measurement_temperature 173(2)
_cell_measurement_theta_max 33.8900
_cell_measurement_theta_min 3.1110
_cell_volume 3105.0(2)
_computing_cell_refinement
;
CrysAlisPro, Agilent Technologies,
Version 1.171.36.24 (release 03-12-2012 CrysAlis171 .NET)
(compiled Dec  3 2012,18:21:49)
;
_computing_data_collection
;
CrysAlisPro, Agilent Technologies,
Version 1.171.36.24 (release 03-12-2012 CrysAlis171 .NET)
(compiled Dec  3 2012,18:21:49)
;
_computing_data_reduction
;
CrysAlisPro, Agilent Technologies,
Version 1.171.36.24 (release 03-12-2012 CrysAlis171 .NET)
(compiled Dec  3 2012,18:21:49)
;
_computing_molecular_graphics 'ORTEP-3 (Farrugia, 2012)'
_computing_publication_material 'CIFTAB (sheldrick)'
_computing_structure_refinement 'SHELXL-2017/1 (Sheldrick, 2017)'
_computing_structure_solution 'SHELXT (Sheldrick, 2015)'
_diffrn_ambient_temperature 173(2)
_diffrn_measured_fraction_theta_full 0.996
_diffrn_measured_fraction_theta_max 0.995
_diffrn_measurement_device_type 'Xcalibur, Sapphire2, large Be window'
_diffrn_radiation_type MoK\a
_diffrn_radiation_wavelength 0.71073
_diffrn_reflns_av_R_equivalents 0.0466
_diffrn_reflns_av_unetI/netI 0.0485
_diffrn_reflns_Laue_measured_fraction_full 0.996
_diffrn_reflns_Laue_measured_fraction_max 0.995
_diffrn_reflns_limit_h_max 14
_diffrn_reflns_limit_h_min -8
_diffrn_reflns_limit_k_max 25
_diffrn_reflns_limit_k_min -26
_diffrn_reflns_limit_l_max 18
_diffrn_reflns_limit_l_min -18
_diffrn_reflns_number 30694
_diffrn_reflns_point_group_measured_fraction_full 0.996
_diffrn_reflns_point_group_measured_fraction_max 0.995
_diffrn_reflns_theta_full 25.000
_diffrn_reflns_theta_max 27.496
_diffrn_reflns_theta_min 2.945
_exptl_absorpt_coefficient_mu 5.235
_exptl_absorpt_correction_T_max 1.00000
_exptl_absorpt_correction_T_min 0.83771
_exptl_absorpt_correction_type multi-scan
_exptl_absorpt_process_details
;
CrysAlisPro, Agilent Technologies,
Version 1.171.36.24 (release 03-12-2012 CrysAlis171 .NET)
(compiled Dec  3 2012,18:21:49)
Empirical absorption correction using spherical harmonics,
 implemented in SCALE3 ABSPACK scaling algorithm.
;
_exptl_crystal_colour yellow
_exptl_crystal_density_diffrn 1.619
_exptl_crystal_description needle
_exptl_crystal_F_000 1472
_exptl_crystal_size_max 0.190
_exptl_crystal_size_mid 0.125
_exptl_crystal_size_min 0.100
_refine_diff_density_max 1.230
_refine_diff_density_min -0.581
_refine_diff_density_rms 0.114
_refine_ls_extinction_method none
_refine_ls_goodness_of_fit_ref 0.997
_refine_ls_hydrogen_treatment constr
_refine_ls_matrix_type full
_refine_ls_number_parameters 355
_refine_ls_number_reflns 7097
_refine_ls_number_restraints 0
_refine_ls_restrained_S_all 0.997
_refine_ls_R_factor_all 0.0420
_refine_ls_R_factor_gt 0.0289
_refine_ls_shift/su_max 0.002
_refine_ls_shift/su_mean 0.000
_refine_ls_structure_factor_coef Fsqd
_refine_ls_weighting_details 'w=1/[\s^2^(Fo^2^)+(0.0203P)^2^] where P=(Fo^2^+2Fc^2^)/3'
_refine_ls_weighting_scheme calc
_refine_ls_wR_factor_gt 0.0589
_refine_ls_wR_factor_ref 0.0635
_reflns_Friedel_coverage 0.000
_reflns_number_gt 5628
_reflns_number_total 7097
_reflns_threshold_expression 'I > 2\s(I)'
_cod_data_source_file c7dt02874a2.cif
_cod_data_source_block 4c
_cod_database_code 7044548
_shelx_shelxl_version_number 2017/1
_shelx_space_group_comment
;
The symmetry employed for this shelxl refinement is uniquely defined
by the following loop, which should always be used as a source of
symmetry information in preference to the above space-group names.
They are only intended as comments.
;
_shelx_estimated_absorpt_t_min 0.436
_shelx_estimated_absorpt_t_max 0.623

loop_
_space_group_symop_operation_xyz
'x, y, z'
'-x+1/2, y+1/2, -z+1/2'
'-x, -y, -z'
'x-1/2, -y-1/2, z-1/2'

loop_
_atom_site_label
_atom_site_type_symbol
_atom_site_fract_x
_atom_site_fract_y
_atom_site_fract_z
_atom_site_U_iso_or_equiv
_atom_site_adp_type
_atom_site_occupancy
_atom_site_site_symmetry_order
_atom_site_calc_flag
_atom_site_refinement_flags_posn
_atom_site_refinement_flags_adp
Re1 Re 0.56274(2) 0.18412(2) 0.78017(2) 0.01854(5) Uani 1 1 d . .
Br1 Br 0.36162(4) 0.31379(2) 1.01483(3) 0.03187(11) Uani 1 1 d . .
O1 O 0.8407(2) 0.18351(15) 0.7897(2) 0.0322(7) Uani 1 1 d . .
N1 N 0.5062(3) 0.33065(16) 0.8359(2) 0.0216(7) Uani 1 1 d . .
H1A H 0.458240 0.314290 0.872557 0.026 Uiso 1 1 calc R U
C1 C 0.7354(4) 0.1836(2) 0.7835(3) 0.0245(9) Uani 1 1 d . .
O2 O 0.6324(3) 0.18401(17) 1.0011(2) 0.0400(8) Uani 1 1 d . .
N2 N 0.6243(3) 0.33782(16) 0.7328(2) 0.0207(7) Uani 1 1 d . .
C2 C 0.6055(4) 0.1853(2) 0.9184(3) 0.0248(9) Uani 1 1 d . .
N3 N 0.4924(3) 0.17957(15) 0.6252(2) 0.0201(7) Uani 1 1 d . .
O3 O 0.5661(3) 0.03045(16) 0.8006(3) 0.0498(9) Uani 1 1 d . .
C3 C 0.5621(4) 0.0867(2) 0.7892(3) 0.0275(9) Uani 1 1 d . .
N4 N 0.3636(3) 0.18939(16) 0.7619(2) 0.0218(7) Uani 1 1 d . .
C4 C 0.5609(3) 0.29308(19) 0.7779(3) 0.0192(8) Uani 1 1 d . .
C5 C 0.6961(4) 0.3179(2) 0.6602(3) 0.0248(9) Uani 1 1 d . .
H5A H 0.659733 0.276763 0.628099 0.030 Uiso 1 1 calc R U
H5B H 0.780598 0.307172 0.693689 0.030 Uiso 1 1 calc R U
C6 C 0.7023(4) 0.3699(2) 0.5841(3) 0.0230(9) Uani 1 1 d . .
C7 C 0.5967(4) 0.3919(2) 0.5223(3) 0.0280(9) Uani 1 1 d . .
C8 C 0.4715(4) 0.3654(2) 0.5274(3) 0.0389(11) Uani 1 1 d . .
H8A H 0.453191 0.375542 0.590683 0.058 Uiso 1 1 calc R U
H8B H 0.469925 0.317003 0.517749 0.058 Uiso 1 1 calc R U
H8C H 0.409921 0.386379 0.477264 0.058 Uiso 1 1 calc R U
C9 C 0.6074(4) 0.4390(2) 0.4514(3) 0.0380(11) Uani 1 1 d . .
H9A H 0.535457 0.455000 0.410016 0.046 Uiso 1 1 calc R U
C10 C 0.7211(5) 0.4628(2) 0.4403(3) 0.0397(12) Uani 1 1 d . .
C11 C 0.7303(6) 0.5124(3) 0.3605(4) 0.0607(16) Uani 1 1 d . .
H11A H 0.772384 0.552776 0.388736 0.091 Uiso 1 1 calc R U
H11B H 0.647838 0.523985 0.325828 0.091 Uiso 1 1 calc R U
H11C H 0.776723 0.492351 0.315846 0.091 Uiso 1 1 calc R U
C12 C 0.8249(4) 0.4401(2) 0.5024(3) 0.0314(10) Uani 1 1 d . .
H12A H 0.902883 0.456429 0.495715 0.038 Uiso 1 1 calc R U
C13 C 0.8182(4) 0.3941(2) 0.5741(3) 0.0259(9) Uani 1 1 d . .
C14 C 0.9362(4) 0.3716(2) 0.6396(3) 0.0365(11) Uani 1 1 d . .
H14A H 1.005960 0.394538 0.621400 0.055 Uiso 1 1 calc R U
H14B H 0.945704 0.323357 0.633127 0.055 Uiso 1 1 calc R U
H14C H 0.933025 0.382378 0.706407 0.055 Uiso 1 1 calc R U
C15 C 0.6111(4) 0.4028(2) 0.7652(3) 0.0245(9) Uani 1 1 d . .
C16 C 0.6605(4) 0.4647(2) 0.7465(3) 0.0320(10) Uani 1 1 d . .
H16A H 0.713633 0.468963 0.702052 0.038 Uiso 1 1 calc R U
C17 C 0.6284(5) 0.5187(2) 0.7955(3) 0.0425(12) Uani 1 1 d . .
H17A H 0.660886 0.561159 0.784822 0.051 Uiso 1 1 calc R U
C18 C 0.5487(5) 0.5133(2) 0.8613(3) 0.0397(12) Uani 1 1 d . .
H18A H 0.527368 0.552174 0.892583 0.048 Uiso 1 1 calc R U
C19 C 0.5018(4) 0.4526(2) 0.8804(3) 0.0329(10) Uani 1 1 d . .
H19A H 0.449491 0.448451 0.925506 0.040 Uiso 1 1 calc R U
C20 C 0.5336(4) 0.3978(2) 0.8315(3) 0.0250(9) Uani 1 1 d . .
C21 C 0.3039(4) 0.1933(2) 0.8359(3) 0.0292(10) Uani 1 1 d . .
H21A H 0.349821 0.193814 0.899949 0.035 Uiso 1 1 calc R U
C22 C 0.1774(4) 0.1965(2) 0.8204(3) 0.0369(11) Uani 1 1 d . .
H22A H 0.137421 0.199886 0.873470 0.044 Uiso 1 1 calc R U
C23 C 0.1105(4) 0.1949(2) 0.7295(3) 0.0381(12) Uani 1 1 d . .
H23A H 0.023533 0.196712 0.718543 0.046 Uiso 1 1 calc R U
C24 C 0.1702(4) 0.1905(2) 0.6528(3) 0.0350(11) Uani 1 1 d . .
H24A H 0.124662 0.188778 0.588702 0.042 Uiso 1 1 calc R U
C25 C 0.2975(3) 0.18855(19) 0.6708(3) 0.0209(8) Uani 1 1 d . .
C26 C 0.3687(3) 0.1829(2) 0.5944(3) 0.0229(8) Uani 1 1 d . .
C27 C 0.3164(4) 0.1793(2) 0.4975(3) 0.0355(11) Uani 1 1 d . .
H27A H 0.229907 0.181891 0.477337 0.043 Uiso 1 1 calc R U
C28 C 0.3895(4) 0.1719(3) 0.4302(3) 0.0415(12) Uani 1 1 d . .
H28A H 0.354249 0.169397 0.363547 0.050 Uiso 1 1 calc R U
C29 C 0.5143(4) 0.1683(2) 0.4615(3) 0.0342(11) Uani 1 1 d . .
H29A H 0.566787 0.163659 0.416651 0.041 Uiso 1 1 calc R U
C30 C 0.5628(4) 0.1714(2) 0.5586(3) 0.0255(9) Uani 1 1 d . .
H30A H 0.649019 0.167651 0.579617 0.031 Uiso 1 1 calc R U

loop_
_atom_site_aniso_label
_atom_site_aniso_U_11
_atom_site_aniso_U_22
_atom_site_aniso_U_33
_atom_site_aniso_U_23
_atom_site_aniso_U_13
_atom_site_aniso_U_12
Re1 0.01818(8) 0.01955(8) 0.01850(8) 0.00124(7) 0.00507(6) 0.00084(7)
Br1 0.0252(2) 0.0443(3) 0.0289(2) -0.0037(2) 0.01224(18) -0.00186(19)
O1 0.0184(15) 0.0435(19) 0.0361(17) 0.0021(15) 0.0087(13) 0.0040(13)
N1 0.0243(17) 0.0218(18) 0.0213(17) -0.0009(14) 0.0107(14) -0.0016(14)
C1 0.029(2) 0.023(2) 0.023(2) 0.0008(18) 0.0075(18) 0.0029(18)
O2 0.0451(19) 0.055(2) 0.0201(16) 0.0024(15) 0.0068(14) 0.0041(16)
N2 0.0239(17) 0.0216(17) 0.0190(16) -0.0008(14) 0.0100(14) -0.0046(14)
C2 0.022(2) 0.024(2) 0.031(2) 0.0021(19) 0.0089(18) 0.0006(17)
N3 0.0192(16) 0.0180(17) 0.0238(17) 0.0011(14) 0.0055(14) 0.0023(13)
O3 0.058(2) 0.0243(18) 0.064(2) 0.0103(17) 0.0058(19) 0.0007(16)
C3 0.022(2) 0.029(2) 0.032(2) 0.004(2) 0.0063(18) 0.0044(19)
N4 0.0195(16) 0.0191(17) 0.0277(18) 0.0010(15) 0.0066(14) -0.0014(14)
C4 0.0158(18) 0.026(2) 0.0157(18) 0.0004(17) 0.0021(15) 0.0003(16)
C5 0.028(2) 0.027(2) 0.023(2) -0.0002(18) 0.0130(18) -0.0026(18)
C6 0.032(2) 0.023(2) 0.0166(19) -0.0043(16) 0.0104(17) -0.0021(17)
C7 0.035(2) 0.030(2) 0.021(2) -0.0042(18) 0.0102(19) -0.0046(19)
C8 0.034(3) 0.048(3) 0.033(3) -0.003(2) 0.004(2) 0.001(2)
C9 0.046(3) 0.041(3) 0.026(2) 0.003(2) 0.005(2) 0.009(2)
C10 0.059(3) 0.034(3) 0.031(3) 0.006(2) 0.023(2) 0.000(2)
C11 0.077(4) 0.064(4) 0.047(3) 0.021(3) 0.026(3) 0.002(3)
C12 0.044(3) 0.025(2) 0.031(2) -0.0027(19) 0.023(2) -0.008(2)
C13 0.033(2) 0.024(2) 0.022(2) -0.0015(17) 0.0112(19) 0.0005(18)
C14 0.034(3) 0.038(3) 0.040(3) -0.002(2) 0.013(2) -0.004(2)
C15 0.032(2) 0.021(2) 0.021(2) -0.0013(17) 0.0055(18) 0.0002(17)
C16 0.046(3) 0.024(2) 0.028(2) 0.0008(19) 0.011(2) -0.009(2)
C17 0.068(3) 0.023(2) 0.039(3) -0.002(2) 0.016(3) -0.011(2)
C18 0.067(3) 0.024(2) 0.029(2) -0.008(2) 0.012(2) 0.004(2)
C19 0.044(3) 0.031(2) 0.027(2) -0.004(2) 0.015(2) 0.003(2)
C20 0.028(2) 0.024(2) 0.024(2) -0.0009(18) 0.0070(18) -0.0009(17)
C21 0.030(2) 0.032(3) 0.029(2) -0.0003(19) 0.0137(19) -0.0042(19)
C22 0.028(2) 0.047(3) 0.041(3) 0.001(2) 0.020(2) 0.000(2)
C23 0.020(2) 0.050(3) 0.048(3) 0.012(2) 0.015(2) 0.000(2)
C24 0.022(2) 0.047(3) 0.036(2) 0.011(2) 0.0045(19) 0.002(2)
C25 0.0180(19) 0.018(2) 0.028(2) 0.0054(17) 0.0071(17) -0.0019(16)
C26 0.021(2) 0.024(2) 0.023(2) 0.0012(18) 0.0053(17) -0.0006(17)
C27 0.024(2) 0.051(3) 0.028(2) 0.001(2) -0.0020(19) 0.004(2)
C28 0.040(3) 0.062(4) 0.020(2) -0.002(2) 0.001(2) 0.007(2)
C29 0.038(3) 0.042(3) 0.026(2) -0.002(2) 0.014(2) 0.006(2)
C30 0.023(2) 0.028(2) 0.027(2) 0.0002(18) 0.0090(18) 0.0008(17)

loop_
_atom_type_symbol
_atom_type_description
_atom_type_scat_dispersion_real
_atom_type_scat_dispersion_imag
_atom_type_scat_source
C C 0.0033 0.0016 'International Tables Vol C Tables 4.2.6.8 and 6.1.1.4'
H H 0.0000 0.0000 'International Tables Vol C Tables 4.2.6.8 and 6.1.1.4'
N N 0.0061 0.0033 'International Tables Vol C Tables 4.2.6.8 and 6.1.1.4'
O O 0.0106 0.0060 'International Tables Vol C Tables 4.2.6.8 and 6.1.1.4'
Br Br -0.2901 2.4595 'International Tables Vol C Tables 4.2.6.8 and 6.1.1.4'
Re Re -1.0185 7.2310 'International Tables Vol C Tables 4.2.6.8 and 6.1.1.4'

loop_
_geom_angle_atom_site_label_1
_geom_angle_atom_site_label_2
_geom_angle_atom_site_label_3
_geom_angle
C1 Re1 C2 86.02(16)
C1 Re1 C3 90.53(16)
C2 Re1 C3 87.11(17)
C1 Re1 N4 174.15(14)
C2 Re1 N4 99.26(14)
C3 Re1 N4 92.26(14)
C1 Re1 N3 100.52(14)
C2 Re1 N3 173.24(13)
C3 Re1 N3 91.07(15)
N4 Re1 N3 74.29(11)
C1 Re1 C4 90.70(15)
C2 Re1 C4 90.12(15)
C3 Re1 C4 176.88(15)
N4 Re1 C4 86.77(12)
N3 Re1 C4 91.52(13)
C4 N1 C20 112.8(3)
C4 N1 H1A 123.6
C20 N1 H1A 123.6
O1 C1 Re1 177.1(3)
C4 N2 C15 111.0(3)
C4 N2 C5 123.1(3)
C15 N2 C5 126.0(3)
O2 C2 Re1 177.8(4)
C30 N3 C26 118.1(3)
C30 N3 Re1 124.5(3)
C26 N3 Re1 117.4(2)
O3 C3 Re1 175.4(4)
C21 N4 C25 119.0(3)
C21 N4 Re1 123.6(3)
C25 N4 Re1 117.4(2)
N1 C4 N2 104.8(3)
N1 C4 Re1 123.7(3)
N2 C4 Re1 130.9(3)
N2 C5 C6 114.8(3)
N2 C5 H5A 108.6
C6 C5 H5A 108.6
N2 C5 H5B 108.6
C6 C5 H5B 108.6
H5A C5 H5B 107.6
C7 C6 C13 120.1(4)
C7 C6 C5 121.1(3)
C13 C6 C5 118.8(4)
C6 C7 C9 119.0(4)
C6 C7 C8 122.1(4)
C9 C7 C8 118.9(4)
C7 C8 H8A 109.5
C7 C8 H8B 109.5
H8A C8 H8B 109.5
C7 C8 H8C 109.5
H8A C8 H8C 109.5
H8B C8 H8C 109.5
C10 C9 C7 121.4(4)
C10 C9 H9A 119.3
C7 C9 H9A 119.3
C12 C10 C9 118.5(4)
C12 C10 C11 121.2(4)
C9 C10 C11 120.3(5)
C10 C11 H11A 109.5
C10 C11 H11B 109.5
H11A C11 H11B 109.5
C10 C11 H11C 109.5
H11A C11 H11C 109.5
H11B C11 H11C 109.5
C10 C12 C13 121.9(4)
C10 C12 H12A 119.1
C13 C12 H12A 119.1
C12 C13 C6 119.1(4)
C12 C13 C14 118.8(4)
C6 C13 C14 122.2(4)
C13 C14 H14A 109.5
C13 C14 H14B 109.5
H14A C14 H14B 109.5
C13 C14 H14C 109.5
H14A C14 H14C 109.5
H14B C14 H14C 109.5
C20 C15 N2 105.8(3)
C20 C15 C16 120.5(4)
N2 C15 C16 133.7(4)
C17 C16 C15 116.8(4)
C17 C16 H16A 121.6
C15 C16 H16A 121.6
C16 C17 C18 122.4(4)
C16 C17 H17A 118.8
C18 C17 H17A 118.8
C19 C18 C17 120.7(4)
C19 C18 H18A 119.6
C17 C18 H18A 119.6
C18 C19 C20 117.5(4)
C18 C19 H19A 121.3
C20 C19 H19A 121.3
C19 C20 N1 132.1(4)
C19 C20 C15 122.1(4)
N1 C20 C15 105.7(3)
N4 C21 C22 121.4(4)
N4 C21 H21A 119.3
C22 C21 H21A 119.3
C23 C22 C21 120.0(4)
C23 C22 H22A 120.0
C21 C22 H22A 120.0
C22 C23 C24 119.3(4)
C22 C23 H23A 120.3
C24 C23 H23A 120.3
C23 C24 C25 119.2(4)
C23 C24 H24A 120.4
C25 C24 H24A 120.4
N4 C25 C24 121.1(3)
N4 C25 C26 115.8(3)
C24 C25 C26 123.1(4)
N3 C26 C27 121.1(3)
N3 C26 C25 115.2(3)
C27 C26 C25 123.7(3)
C28 C27 C26 120.3(4)
C28 C27 H27A 119.9
C26 C27 H27A 119.9
C29 C28 C27 118.6(4)
C29 C28 H28A 120.7
C27 C28 H28A 120.7
C28 C29 C30 119.4(4)
C28 C29 H29A 120.3
C30 C29 H29A 120.3
N3 C30 C29 122.6(4)
N3 C30 H30A 118.7
C29 C30 H30A 118.7

loop_
_geom_bond_atom_site_label_1
_geom_bond_atom_site_label_2
_geom_bond_distance
Re1 C1 1.913(4)
Re1 C2 1.924(4)
Re1 C3 1.958(4)
Re1 N4 2.183(3)
Re1 N3 2.184(3)
Re1 C4 2.186(4)
O1 C1 1.158(4)
N1 C4 1.347(4)
N1 C20 1.385(5)
N1 H1A 0.8800
O2 C2 1.152(5)
N2 C4 1.376(4)
N2 C15 1.401(5)
N2 C5 1.477(4)
N3 C30 1.351(4)
N3 C26 1.361(5)
O3 C3 1.140(5)
N4 C21 1.352(5)
N4 C25 1.354(5)
C5 C6 1.513(5)
C5 H5A 0.9900
C5 H5B 0.9900
C6 C7 1.391(6)
C6 C13 1.412(5)
C7 C9 1.403(6)
C7 C8 1.507(6)
C8 H8A 0.9800
C8 H8B 0.9800
C8 H8C 0.9800
C9 C10 1.390(6)
C9 H9A 0.9500
C10 C12 1.384(6)
C10 C11 1.525(6)
C11 H11A 0.9800
C11 H11B 0.9800
C11 H11C 0.9800
C12 C13 1.386(5)
C12 H12A 0.9500
C13 C14 1.519(6)
C14 H14A 0.9800
C14 H14B 0.9800
C14 H14C 0.9800
C15 C20 1.400(5)
C15 C16 1.404(5)
C16 C17 1.372(6)
C16 H16A 0.9500
C17 C18 1.413(6)
C17 H17A 0.9500
C18 C19 1.374(6)
C18 H18A 0.9500
C19 C20 1.384(5)
C19 H19A 0.9500
C21 C22 1.382(6)
C21 H21A 0.9500
C22 C23 1.356(6)
C22 H22A 0.9500
C23 C24 1.386(6)
C23 H23A 0.9500
C24 C25 1.389(5)
C24 H24A 0.9500
C25 C26 1.469(5)
C26 C27 1.383(6)
C27 C28 1.380(6)
C27 H27A 0.9500
C28 C29 1.374(6)
C28 H28A 0.9500
C29 C30 1.378(6)
C29 H29A 0.9500
C30 H30A 0.9500
